data_2240349
loop_
_publ_author_name
'Umadevi, M.'
'Saravanan, V.'
'Yamuna, R.'
'Mohanakrishnan, A. K.'
'Chakkaravarthi, G.'

_publ_section_title
;
 Crystal structure of
 (2-bromomethyl-1-phenylsulfonyl-1<i>H</i>-indol-3-yl)(phenyl)methanone
;
_journal_coeditor_code SU5047
_journal_issue 2
_journal_name_full 'Acta Crystallographica Section E'
_journal_page_first o86
_journal_page_last o87
_journal_paper_doi 10.1107/S2056989014028084
_journal_volume 71
_journal_year 2015
_chemical_formula_iupac 'C22 H16 Br N O3 S'
_chemical_formula_moiety 'C22 H16 Br N O3 S'
_chemical_formula_sum 'C22 H16 Br N O3 S'
_chemical_formula_weight 454.33
_chemical_name_systematic
;
(2-Bromomethyl-1-phenylsulfonyl-1<i>H</i>-indol-3-yl)(phenyl)methanone
;
_space_group_IT_number 14
_symmetry_cell_setting monoclinic
_symmetry_space_group_name_Hall '-P 2yn'
_symmetry_space_group_name_H-M 'P 1 21/n 1'
_atom_sites_solution_hydrogens geom
_atom_sites_solution_primary direct
_atom_sites_solution_secondary difmap
_audit_creation_method SHELXL-97
_cell_angle_alpha 90.00
_cell_angle_beta 92.864(2)
_cell_angle_gamma 90.00
_cell_formula_units_Z 4
_cell_length_a 10.3629(5)
_cell_length_b 13.4156(7)
_cell_length_c 14.1777(8)
_cell_measurement_reflns_used 8313
_cell_measurement_temperature 295(2)
_cell_measurement_theta_max 23.1
_cell_measurement_theta_min 2.3
_cell_volume 1968.59(18)
_computing_cell_refinement
;
SAINT (Bruker, 2004)
;
_computing_data_collection
;
APEX2 (Bruker, 2004)
;
_computing_data_reduction
;
SAINT (Bruker, 2004)
;
_computing_molecular_graphics
;
PLATON (Spek, 2009)
;
_computing_publication_material
;
SHELXL97 (Sheldrick, 2008) and PLATON (Spek, 2009)
;
_computing_structure_refinement
;
SHELXL97 (Sheldrick, 2008)
;
_computing_structure_solution
;
SHELXS97 (Sheldrick, 2008)
;
_diffrn_ambient_temperature 295(2)
_diffrn_measured_fraction_theta_full 0.997
_diffrn_measured_fraction_theta_max 0.997
_diffrn_measurement_device_type 'Bruker Kappa APEXII CCD'
_diffrn_measurement_method '\w and \f scan'
_diffrn_radiation_monochromator graphite
_diffrn_radiation_source 'fine-focus sealed tube'
_diffrn_radiation_type MoK\a
_diffrn_radiation_wavelength 0.71073
_diffrn_reflns_av_R_equivalents 0.0556
_diffrn_reflns_av_sigmaI/netI 0.0647
_diffrn_reflns_limit_h_max 13
_diffrn_reflns_limit_h_min -13
_diffrn_reflns_limit_k_max 18
_diffrn_reflns_limit_k_min -18
_diffrn_reflns_limit_l_max 14
_diffrn_reflns_limit_l_min -19
_diffrn_reflns_number 34711
_diffrn_reflns_theta_full 28.61
_diffrn_reflns_theta_max 28.61
_diffrn_reflns_theta_min 2.09
_diffrn_standards_interval_time 0
_diffrn_standards_number 0
_exptl_absorpt_coefficient_mu 2.217
_exptl_absorpt_correction_T_max 0.6654
_exptl_absorpt_correction_T_min 0.5964
_exptl_absorpt_correction_type multi-scan
_exptl_absorpt_process_details
;
(SADABS; Sheldrick, 1996)
;
_exptl_crystal_colour colourless
_exptl_crystal_density_diffrn 1.533
_exptl_crystal_density_method 'not measured'
_exptl_crystal_description block
_exptl_crystal_F_000 920
_exptl_crystal_size_max 0.26
_exptl_crystal_size_mid 0.22
_exptl_crystal_size_min 0.20
_refine_diff_density_max 0.378
_refine_diff_density_min -0.971
_refine_ls_extinction_method none
_refine_ls_goodness_of_fit_ref 1.058
_refine_ls_hydrogen_treatment constr
_refine_ls_matrix_type full
_refine_ls_number_parameters 253
_refine_ls_number_reflns 5017
_refine_ls_number_restraints 0
_refine_ls_restrained_S_all 1.058
_refine_ls_R_factor_all 0.1051
_refine_ls_R_factor_gt 0.0454
_refine_ls_shift/su_max 0.000
_refine_ls_shift/su_mean 0.000
_refine_ls_structure_factor_coef Fsqd
_refine_ls_weighting_details 'calc w=1/[\s^2^(Fo^2^)+(0.0515P)^2^+1.6826P] where P=(Fo^2^+2Fc^2^)/3'
_refine_ls_weighting_scheme calc
_refine_ls_wR_factor_gt 0.1068
_refine_ls_wR_factor_ref 0.1456
_reflns_number_gt 3002
_reflns_number_total 5017
_reflns_threshold_expression I>2sigma(I)
_cod_data_source_file su5047sup1.cif
_cod_data_source_block I
_cod_original_sg_symbol_H-M 'P 21/n'
_cod_database_code 2240349
_cod_database_fobs_code 2240349

loop_
_symmetry_equiv_pos_as_xyz
'x, y, z'
'-x+1/2, y+1/2, -z+1/2'
'-x, -y, -z'
'x-1/2, -y-1/2, z-1/2'

loop_
_atom_site_type_symbol
_atom_site_label
_atom_site_fract_x
_atom_site_fract_y
_atom_site_fract_z
_atom_site_U_iso_or_equiv
_atom_site_adp_type
_atom_site_calc_flag
_atom_site_refinement_flags
_atom_site_occupancy
_atom_site_symmetry_multiplicity
C C1 0.4019(3) 0.3474(2) 0.6542(2) 0.0375(7) Uani d . 1 1
C C2 0.4866(3) 0.4214(3) 0.6300(3) 0.0476(8) Uani d . 1 1
H H2 0.5662 0.4056 0.6064 0.057 Uiso calc R 1 1
C C3 0.4506(4) 0.5192(3) 0.6415(3) 0.0609(11) Uani d . 1 1
H H3 0.5067 0.5702 0.6262 0.073 Uiso calc R 1 1
C C4 0.3325(4) 0.5421(3) 0.6754(3) 0.0571(10) Uani d . 1 1
H H4 0.3093 0.6084 0.6830 0.069 Uiso calc R 1 1
C C5 0.2489(4) 0.4687(3) 0.6980(3) 0.0583(10) Uani d . 1 1
H H5 0.1688 0.4850 0.7205 0.070 Uiso calc R 1 1
C C6 0.2829(3) 0.3700(3) 0.6876(3) 0.0493(9) Uani d . 1 1
H H6 0.2262 0.3194 0.7030 0.059 Uiso calc R 1 1
C C7 0.2714(3) 0.1711(2) 0.5076(2) 0.0374(7) Uani d . 1 1
C C8 0.1644(3) 0.1550(3) 0.5608(3) 0.0479(8) Uani d . 1 1
H H8 0.1702 0.1566 0.6264 0.057 Uiso calc R 1 1
C C9 0.0499(3) 0.1366(3) 0.5115(3) 0.0563(10) Uani d . 1 1
H H9 -0.0238 0.1253 0.5447 0.068 Uiso calc R 1 1
C C10 0.0403(3) 0.1341(3) 0.4142(3) 0.0587(10) Uani d . 1 1
H H10 -0.0394 0.1210 0.3836 0.070 Uiso calc R 1 1
C C11 0.1456(3) 0.1506(3) 0.3619(3) 0.0500(9) Uani d . 1 1
H H11 0.1382 0.1500 0.2962 0.060 Uiso calc R 1 1
C C12 0.2641(3) 0.1684(2) 0.4096(2) 0.0381(7) Uani d . 1 1
C C13 0.3916(3) 0.1867(2) 0.3780(2) 0.0382(7) Uani d . 1 1
C C14 0.4730(3) 0.2001(2) 0.4550(2) 0.0365(7) Uani d . 1 1
C C15 0.6139(3) 0.2080(3) 0.4556(3) 0.0461(8) Uani d . 1 1
H H15A 0.6444 0.2520 0.5062 0.055 Uiso calc R 1 1
H H15B 0.6393 0.2362 0.3963 0.055 Uiso calc R 1 1
C C16 0.4326(3) 0.1888(3) 0.2792(2) 0.0451(8) Uani d . 1 1
C C17 0.3870(3) 0.1104(3) 0.2123(2) 0.0437(8) Uani d . 1 1
C C18 0.3509(4) 0.0169(3) 0.2420(3) 0.0511(9) Uani d . 1 1
H H18 0.3486 0.0030 0.3062 0.061 Uiso calc R 1 1
C C19 0.3180(4) -0.0558(3) 0.1765(3) 0.0663(11) Uani d . 1 1
H H19 0.2937 -0.1189 0.1962 0.080 Uiso calc R 1 1
C C20 0.3213(5) -0.0347(4) 0.0816(3) 0.0753(13) Uani d . 1 1
H H20 0.2992 -0.0839 0.0375 0.090 Uiso calc R 1 1
C C21 0.3566(5) 0.0572(4) 0.0519(3) 0.0765(14) Uani d . 1 1
H H21 0.3579 0.0709 -0.0124 0.092 Uiso calc R 1 1
C C22 0.3903(4) 0.1298(3) 0.1165(3) 0.0595(10) Uani d . 1 1
H H22 0.4155 0.1924 0.0960 0.071 Uiso calc R 1 1
N N1 0.4022(2) 0.1883(2) 0.53652(18) 0.0379(6) Uani d . 1 1
O O1 0.3769(2) 0.16500(18) 0.70726(16) 0.0523(6) Uani d . 1 1
O O2 0.5868(2) 0.21867(18) 0.65144(17) 0.0500(6) Uani d . 1 1
O O3 0.5064(3) 0.2531(2) 0.25507(19) 0.0673(8) Uani d . 1 1
S S1 0.44977(8) 0.22304(6) 0.64628(6) 0.0400(2) Uani d . 1 1
Br Br1 0.69179(4) 0.07623(3) 0.47354(4) 0.06721(18) Uani d . 1 1

loop_
_atom_site_aniso_label
_atom_site_aniso_U_11
_atom_site_aniso_U_22
_atom_site_aniso_U_33
_atom_site_aniso_U_12
_atom_site_aniso_U_13
_atom_site_aniso_U_23
C1 0.0397(16) 0.0389(17) 0.0338(16) -0.0043(14) 0.0000(13) -0.0028(13)
C2 0.0439(18) 0.047(2) 0.053(2) -0.0059(15) 0.0085(16) -0.0017(16)
C3 0.065(3) 0.043(2) 0.075(3) -0.0114(19) 0.011(2) -0.0001(19)
C4 0.072(3) 0.041(2) 0.059(2) 0.0008(19) 0.006(2) -0.0039(18)
C5 0.055(2) 0.055(2) 0.066(3) 0.0060(19) 0.0141(19) -0.010(2)
C6 0.048(2) 0.047(2) 0.054(2) -0.0087(16) 0.0107(16) -0.0060(17)
C7 0.0337(15) 0.0378(17) 0.0403(18) -0.0005(13) -0.0024(13) -0.0039(14)
C8 0.0427(18) 0.057(2) 0.045(2) -0.0028(16) 0.0077(15) -0.0062(17)
C9 0.0365(18) 0.067(3) 0.067(3) -0.0023(17) 0.0126(17) -0.008(2)
C10 0.0331(18) 0.077(3) 0.065(3) -0.0014(18) -0.0076(17) -0.005(2)
C11 0.0391(18) 0.068(2) 0.0424(19) 0.0001(17) -0.0070(15) -0.0012(17)
C12 0.0361(16) 0.0366(17) 0.0413(18) 0.0045(13) -0.0005(13) -0.0007(14)
C13 0.0371(16) 0.0370(17) 0.0404(18) -0.0005(13) 0.0003(13) -0.0024(14)
C14 0.0338(15) 0.0350(17) 0.0409(18) -0.0013(13) 0.0038(13) -0.0030(13)
C15 0.0409(18) 0.046(2) 0.051(2) -0.0076(15) 0.0020(15) 0.0005(16)
C16 0.0419(18) 0.048(2) 0.045(2) -0.0019(15) 0.0023(15) 0.0027(16)
C17 0.0375(17) 0.054(2) 0.0398(19) 0.0025(15) 0.0026(14) -0.0045(16)
C18 0.057(2) 0.049(2) 0.047(2) 0.0036(17) -0.0020(16) -0.0013(17)
C19 0.073(3) 0.053(2) 0.072(3) 0.003(2) -0.003(2) -0.011(2)
C20 0.081(3) 0.080(3) 0.065(3) 0.006(3) -0.004(2) -0.028(3)
C21 0.082(3) 0.108(4) 0.039(2) -0.003(3) -0.001(2) -0.016(2)
C22 0.064(2) 0.070(3) 0.045(2) -0.005(2) 0.0068(18) 0.002(2)
N1 0.0352(13) 0.0414(15) 0.0370(14) -0.0019(11) 0.0005(11) -0.0066(12)
O1 0.0671(16) 0.0479(15) 0.0419(14) -0.0081(12) 0.0011(11) 0.0074(11)
O2 0.0431(13) 0.0536(15) 0.0518(14) 0.0059(11) -0.0122(11) -0.0047(12)
O3 0.081(2) 0.0693(19) 0.0529(16) -0.0295(15) 0.0130(14) -0.0012(14)
S1 0.0418(4) 0.0408(5) 0.0368(4) -0.0016(3) -0.0048(3) -0.0001(3)
Br1 0.0408(2) 0.0659(3) 0.0953(4) 0.01197(18) 0.0068(2) 0.0010(2)

loop_
_atom_type_symbol
_atom_type_description
_atom_type_scat_dispersion_real
_atom_type_scat_dispersion_imag
_atom_type_scat_source
C C 0.0033 0.0016 'International Tables Vol C Tables 4.2.6.8 and 6.1.1.4'
H H 0.0000 0.0000 'International Tables Vol C Tables 4.2.6.8 and 6.1.1.4'
N N 0.0061 0.0033 'International Tables Vol C Tables 4.2.6.8 and 6.1.1.4'
O O 0.0106 0.0060 'International Tables Vol C Tables 4.2.6.8 and 6.1.1.4'
S S 0.1246 0.1234 'International Tables Vol C Tables 4.2.6.8 and 6.1.1.4'
Br Br -0.2901 2.4595 'International Tables Vol C Tables 4.2.6.8 and 6.1.1.4'

loop_
_geom_angle_atom_site_label_1
_geom_angle_atom_site_label_2
_geom_angle_atom_site_label_3
_geom_angle
C6 C1 C2 121.3(3)
C6 C1 S1 119.6(3)
C2 C1 S1 119.1(3)
C3 C2 C1 118.5(3)
C3 C2 H2 120.8
C1 C2 H2 120.8
C4 C3 C2 120.4(4)
C4 C3 H3 119.8
C2 C3 H3 119.8
C5 C4 C3 120.8(4)
C5 C4 H4 119.6
C3 C4 H4 119.6
C4 C5 C6 120.0(4)
C4 C5 H5 120.0
C6 C5 H5 120.0
C1 C6 C5 119.0(3)
C1 C6 H6 120.5
C5 C6 H6 120.5
C8 C7 C12 122.3(3)
C8 C7 N1 130.4(3)
C12 C7 N1 107.3(3)
C9 C8 C7 116.5(3)
C9 C8 H8 121.7
C7 C8 H8 121.7
C8 C9 C10 122.2(3)
C8 C9 H9 118.9
C10 C9 H9 118.9
C11 C10 C9 121.3(3)
C11 C10 H10 119.4
C9 C10 H10 119.4
C10 C11 C12 118.2(3)
C10 C11 H11 120.9
C12 C11 H11 120.9
C7 C12 C11 119.6(3)
C7 C12 C13 107.6(3)
C11 C12 C13 132.8(3)
C14 C13 C12 108.4(3)
C14 C13 C16 124.1(3)
C12 C13 C16 127.5(3)
C13 C14 N1 108.5(3)
C13 C14 C15 126.4(3)
N1 C14 C15 124.3(3)
C14 C15 Br1 109.9(2)
C14 C15 H15A 109.7
Br1 C15 H15A 109.7
C14 C15 H15B 109.7
Br1 C15 H15B 109.7
H15A C15 H15B 108.2
O3 C16 C17 120.6(3)
O3 C16 C13 119.6(3)
C17 C16 C13 119.7(3)
C18 C17 C22 119.4(3)
C18 C17 C16 122.2(3)
C22 C17 C16 118.2(3)
C19 C18 C17 119.9(4)
C19 C18 H18 120.1
C17 C18 H18 120.1
C20 C19 C18 119.8(4)
C20 C19 H19 120.1
C18 C19 H19 120.1
C21 C20 C19 120.6(4)
C21 C20 H20 119.7
C19 C20 H20 119.7
C20 C21 C22 120.1(4)
C20 C21 H21 120.0
C22 C21 H21 120.0
C21 C22 C17 120.3(4)
C21 C22 H22 119.9
C17 C22 H22 119.9
C14 N1 C7 108.1(2)
C14 N1 S1 126.2(2)
C7 N1 S1 123.2(2)
O1 S1 O2 120.70(15)
O1 S1 N1 105.92(14)
O2 S1 N1 106.48(14)
O1 S1 C1 109.02(15)
O2 S1 C1 108.82(15)
N1 S1 C1 104.71(14)

loop_
_geom_bond_atom_site_label_1
_geom_bond_atom_site_label_2
_geom_bond_distance
C1 C6 1.378(5)
C1 C2 1.379(5)
C1 S1 1.746(3)
C2 C3 1.377(5)
C2 H2 0.9300
C3 C4 1.371(5)
C3 H3 0.9300
C4 C5 1.360(5)
C4 H4 0.9300
C5 C6 1.380(5)
C5 H5 0.9300
C6 H6 0.9300
C7 C8 1.388(4)
C7 C12 1.389(4)
C7 N1 1.415(4)
C8 C9 1.370(5)
C8 H8 0.9300
C9 C10 1.378(5)
C9 H9 0.9300
C10 C11 1.368(5)
C10 H10 0.9300
C11 C12 1.392(4)
C11 H11 0.9300
C12 C13 1.438(4)
C13 C14 1.357(4)
C13 C16 1.483(5)
C14 N1 1.409(4)
C14 C15 1.463(4)
C15 Br1 1.955(4)
C15 H15A 0.9700
C15 H15B 0.9700
C16 O3 1.213(4)
C16 C17 1.479(5)
C17 C18 1.381(5)
C17 C22 1.385(5)
C18 C19 1.378(5)
C18 H18 0.9300
C19 C20 1.376(7)
C19 H19 0.9300
C20 C21 1.360(7)
C20 H20 0.9300
C21 C22 1.370(6)
C21 H21 0.9300
C22 H22 0.9300
N1 S1 1.675(3)
O1 S1 1.411(2)
O2 S1 1.419(2)

loop_
_geom_hbond_atom_site_label_D
_geom_hbond_atom_site_label_H
_geom_hbond_atom_site_label_A
_geom_hbond_distance_DH
_geom_hbond_distance_HA
_geom_hbond_distance_DA
_geom_hbond_angle_DHA
_geom_hbond_publ_flag
C8 H8 O1 0.93 2.38 2.953(4) 120 y
C15 H15A O2 0.97 2.22 2.808(4) 118 y
C15 H15B O3 0.97 2.38 3.062(5) 127 y

loop_
_geom_torsion_atom_site_label_1
_geom_torsion_atom_site_label_2
_geom_torsion_atom_site_label_3
_geom_torsion_atom_site_label_4
_geom_torsion
C6 C1 C2 C3 1.1(5)
S1 C1 C2 C3 -176.4(3)
C1 C2 C3 C4 -0.7(6)
C2 C3 C4 C5 -0.1(6)
C3 C4 C5 C6 0.5(6)
C2 C1 C6 C5 -0.8(5)
S1 C1 C6 C5 176.7(3)
C4 C5 C6 C1 0.0(6)
C12 C7 C8 C9 -0.4(5)
N1 C7 C8 C9 -177.5(3)
C7 C8 C9 C10 -0.1(6)
C8 C9 C10 C11 -0.3(7)
C9 C10 C11 C12 1.1(6)
C8 C7 C12 C11 1.2(5)
N1 C7 C12 C11 178.9(3)
C8 C7 C12 C13 -179.2(3)
N1 C7 C12 C13 -1.5(3)
C10 C11 C12 C7 -1.5(5)
C10 C11 C12 C13 179.0(4)
C7 C12 C13 C14 0.0(4)
C11 C12 C13 C14 179.5(4)
C7 C12 C13 C16 178.5(3)
C11 C12 C13 C16 -1.9(6)
C12 C13 C14 N1 1.5(4)
C16 C13 C14 N1 -177.1(3)
C12 C13 C14 C15 171.7(3)
C16 C13 C14 C15 -6.9(5)
C13 C14 C15 Br1 -91.4(4)
N1 C14 C15 Br1 77.3(4)
C14 C13 C16 O3 -43.9(5)
C12 C13 C16 O3 137.8(4)
C14 C13 C16 C17 133.8(3)
C12 C13 C16 C17 -44.5(5)
O3 C16 C17 C18 152.3(4)
C13 C16 C17 C18 -25.4(5)
O3 C16 C17 C22 -22.8(5)
C13 C16 C17 C22 159.5(3)
C22 C17 C18 C19 -0.2(5)
C16 C17 C18 C19 -175.3(4)
C17 C18 C19 C20 -0.1(6)
C18 C19 C20 C21 0.0(7)
C19 C20 C21 C22 0.5(8)
C20 C21 C22 C17 -0.8(7)
C18 C17 C22 C21 0.7(6)
C16 C17 C22 C21 176.0(4)
C13 C14 N1 C7 -2.4(4)
C15 C14 N1 C7 -172.9(3)
C13 C14 N1 S1 -164.8(2)
C15 C14 N1 S1 24.7(4)
C8 C7 N1 C14 179.9(4)
C12 C7 N1 C14 2.4(3)
C8 C7 N1 S1 -17.1(5)
C12 C7 N1 S1 165.4(2)
C14 N1 S1 O1 -158.0(3)
C7 N1 S1 O1 42.1(3)
C14 N1 S1 O2 -28.4(3)
C7 N1 S1 O2 171.7(2)
C14 N1 S1 C1 86.8(3)
C7 N1 S1 C1 -73.1(3)
C6 C1 S1 O1 -21.0(3)
C2 C1 S1 O1 156.5(3)
C6 C1 S1 O2 -154.5(3)
C2 C1 S1 O2 23.0(3)
C6 C1 S1 N1 92.0(3)
C2 C1 S1 N1 -90.5(3)
